data_7019859
loop_
_publ_author_name
'Zhang, Jingshun'
'Gao, Wei'
'Lang, Xiaomei'
'Wu, Qiaolin'
'Zhang, Lei'
'Mu, Ying'

_publ_section_title
;
 Ni(ii) and Fe(ii) complexes based on bis(imino)aryl pincer ligands:
 synthesis, structural characterization and catalytic activities.
;
_journal_issue 32
_journal_name_full 'Dalton transactions (Cambridge, England : 2003)'
_journal_page_first 9639
_journal_page_last 9645
_journal_paper_doi 10.1039/c2dt30778b
_journal_volume 41
_journal_year 2012
_chemical_formula_sum 'C29 H33 Br Cl2 N2 Ni'
_chemical_formula_weight 619.09
_chemical_name_systematic
;
?
;
_space_group_IT_number 96
_symmetry_cell_setting tetragonal
_symmetry_space_group_name_Hall 'P 4nw 2abw'
_symmetry_space_group_name_H-M 'P 43 21 2'
_atom_sites_solution_hydrogens geom
_atom_sites_solution_primary direct
_atom_sites_solution_secondary difmap
_audit_creation_method SHELXL-97
_cell_angle_alpha 90.00
_cell_angle_beta 90.00
_cell_angle_gamma 90.00
_cell_formula_units_Z 4
_cell_length_a 13.6503(11)
_cell_length_b 13.6503(11)
_cell_length_c 16.0642(19)
_cell_measurement_reflns_used 4043
_cell_measurement_temperature 293(2)
_cell_measurement_theta_max 22.07
_cell_measurement_theta_min 2.46
_cell_volume 2993.3(5)
_computing_cell_refinement 'Bruker SMART'
_computing_data_collection 'Bruker SMART'
_computing_data_reduction 'Bruker SAINT'
_computing_molecular_graphics 'Bruker SHELXTL'
_computing_publication_material 'Bruker SHELXTL'
_computing_structure_refinement 'SHELXL-97 (Sheldrick, 1997)'
_computing_structure_solution 'SHELXS-97 (Sheldrick, 1990)'
_diffrn_ambient_temperature 293(2)
_diffrn_measured_fraction_theta_full 1.000
_diffrn_measured_fraction_theta_max 1.000
_diffrn_measurement_device_type 'CCD area detector'
_diffrn_measurement_method 'phi and omega scan'
_diffrn_radiation_monochromator graphite
_diffrn_radiation_source 'fine-focus sealed tube'
_diffrn_radiation_type MoK\a
_diffrn_radiation_wavelength 0.71073
_diffrn_reflns_av_R_equivalents 0.1319
_diffrn_reflns_av_sigmaI/netI 0.0735
_diffrn_reflns_limit_h_max 16
_diffrn_reflns_limit_h_min -17
_diffrn_reflns_limit_k_max 8
_diffrn_reflns_limit_k_min -17
_diffrn_reflns_limit_l_max 20
_diffrn_reflns_limit_l_min -19
_diffrn_reflns_number 17426
_diffrn_reflns_theta_full 26.39
_diffrn_reflns_theta_max 26.39
_diffrn_reflns_theta_min 1.96
_exptl_absorpt_coefficient_mu 2.181
_exptl_absorpt_correction_T_max 0.7647
_exptl_absorpt_correction_T_min 0.7500
_exptl_absorpt_correction_type multi-scan
_exptl_absorpt_process_details 'SADABS; Bruker, 2000'
_exptl_crystal_colour orange
_exptl_crystal_density_diffrn 1.374
_exptl_crystal_density_method 'not measured'
_exptl_crystal_description block
_exptl_crystal_F_000 1272
_exptl_crystal_size_max 0.14
_exptl_crystal_size_mid 0.13
_exptl_crystal_size_min 0.13
_refine_diff_density_max 0.661
_refine_diff_density_min -0.346
_refine_diff_density_rms 0.084
_refine_ls_abs_structure_details 'Flack H D (1983), Acta Cryst. A39, 876-881'
_refine_ls_abs_structure_Flack 0(1)
_refine_ls_extinction_method none
_refine_ls_goodness_of_fit_ref 0.984
_refine_ls_hydrogen_treatment constr
_refine_ls_matrix_type full
_refine_ls_number_parameters 163
_refine_ls_number_reflns 3071
_refine_ls_number_restraints 0
_refine_ls_restrained_S_all 0.984
_refine_ls_R_factor_all 0.0803
_refine_ls_R_factor_gt 0.0585
_refine_ls_shift/su_max 0.000
_refine_ls_shift/su_mean 0.000
_refine_ls_structure_factor_coef Fsqd
_refine_ls_weighting_details 'calc w=1/[\s^2^(Fo^2^)+(0.1149P)^2^+0.0000P] where P=(Fo^2^+2Fc^2^)/3'
_refine_ls_weighting_scheme calc
_refine_ls_wR_factor_gt 0.1676
_refine_ls_wR_factor_ref 0.1802
_reflns_number_gt 2140
_reflns_number_total 3071
_reflns_threshold_expression >2sigma(I)
_cod_data_source_file c2dt30778b.txt
_cod_data_source_block complex_2
_cod_depositor_comments
;
The following automatic conversions were performed:

'_exptl_absorpt_correction_type' value 'Multi-scan' changed to
'multi-scan' according to
/home/saulius/struct/CIF-dictionaries/cif_core.dic dictionary named
'cif_core.dic' version 2.4.1 from 2010-06-29.

Automatic conversion script
Id: cif_fix_values 1891 2012-01-12 08:04:46Z andrius 
;
_cod_original_sg_symbol_H-M P4(3)2(1)2
_cod_database_code 7019859

loop_
_symmetry_equiv_pos_as_xyz
'x, y, z'
'-x, -y, z+1/2'
'-y+1/2, x+1/2, z+3/4'
'y+1/2, -x+1/2, z+1/4'
'-x+1/2, y+1/2, -z+3/4'
'x+1/2, -y+1/2, -z+1/4'
'y, x, -z'
'-y, -x, -z+1/2'

loop_
_atom_site_label
_atom_site_type_symbol
_atom_site_fract_x
_atom_site_fract_y
_atom_site_fract_z
_atom_site_U_iso_or_equiv
_atom_site_adp_type
_atom_site_occupancy
_atom_site_symmetry_multiplicity
_atom_site_calc_flag
_atom_site_refinement_flags
Br Br 0.34048(4) 0.34048(4) 0.0000 0.0604(3) Uani 1 2 d S
Ni Ni 0.21855(5) 0.21855(5) 0.0000 0.0442(3) Uani 1 2 d S
N N 0.1427(4) 0.2625(4) 0.0963(3) 0.0495(13) Uani 1 1 d .
C5 C 0.0671(5) 0.2099(5) 0.1128(4) 0.0533(15) Uani 1 1 d .
H5 H 0.0256 0.2246 0.1570 0.064 Uiso 1 1 calc R
C4 C 0.1234(4) 0.1234(4) 0.0000 0.0497(18) Uani 1 2 d S
C3 C 0.0501(5) 0.1275(4) 0.0598(4) 0.0507(15) Uani 1 1 d .
C1 C -0.0184(5) -0.0184(5) 0.0000 0.065(2) Uani 1 2 d S
H1 H -0.0666 -0.0666 0.0000 0.078 Uiso 1 2 calc SR
C7 C 0.2194(5) 0.3368(6) 0.2187(4) 0.0614(17) Uani 1 1 d .
C6 C 0.1648(5) 0.3476(4) 0.1461(3) 0.0474(14) Uani 1 1 d .
C11 C 0.1309(5) 0.4395(5) 0.1177(4) 0.0530(15) Uani 1 1 d .
C9 C 0.2039(5) 0.5123(6) 0.2376(5) 0.072(2) Uani 1 1 d .
H9 H 0.2164 0.5682 0.2690 0.086 Uiso 1 1 calc R
C10 C 0.1536(6) 0.5189(5) 0.1665(5) 0.0641(18) Uani 1 1 d .
H10 H 0.1327 0.5805 0.1492 0.077 Uiso 1 1 calc R
C8 C 0.2376(6) 0.4217(7) 0.2643(5) 0.075(2) Uani 1 1 d .
H8 H 0.2731 0.4175 0.3136 0.090 Uiso 1 1 calc R
C12 C 0.2596(6) 0.2407(6) 0.2445(5) 0.085(2) Uani 1 1 d .
H12A H 0.2590 0.1969 0.1970 0.102 Uiso 1 1 calc R
H12B H 0.3273 0.2494 0.2614 0.102 Uiso 1 1 calc R
C14 C 0.0746(6) 0.4492(5) 0.0393(4) 0.0676(19) Uani 1 1 d .
H14A H 0.0947 0.3979 0.0011 0.081 Uiso 1 1 calc R
H14B H 0.0900 0.5117 0.0137 0.081 Uiso 1 1 calc R
C2 C -0.0230(5) 0.0553(5) 0.0590(4) 0.0639(19) Uani 1 1 d .
H2 H -0.0738 0.0570 0.0976 0.077 Uiso 1 1 calc R
C15 C -0.0352(6) 0.4425(8) 0.0528(6) 0.098(3) Uani 1 1 d .
H15A H -0.0489 0.3940 0.0945 0.147 Uiso 1 1 calc R
H15B H -0.0666 0.4244 0.0016 0.147 Uiso 1 1 calc R
H15C H -0.0596 0.5049 0.0709 0.147 Uiso 1 1 calc R
C13 C 0.2061(13) 0.1953(10) 0.3122(8) 0.165(6) Uani 1 1 d .
H13A H 0.2076 0.2374 0.3600 0.248 Uiso 1 1 calc R
H13B H 0.2358 0.1336 0.3258 0.248 Uiso 1 1 calc R
H13C H 0.1393 0.1848 0.2956 0.248 Uiso 1 1 calc R
Cl Cl 0.1982(6) 0.9371(6) 0.2184(6) 0.277(3) Uani 1 1 d .
C C 0.0862(12) 0.9138(12) 0.2500 0.39(4) Uani 1 2 d S
H0A H 0.0711 0.9582 0.2953 0.468 Uiso 0.50 1 calc PR
H0B H 0.0418 0.9289 0.2047 0.468 Uiso 0.50 1 calc PR

loop_
_atom_site_aniso_label
_atom_site_aniso_U_11
_atom_site_aniso_U_22
_atom_site_aniso_U_33
_atom_site_aniso_U_23
_atom_site_aniso_U_13
_atom_site_aniso_U_12
Br 0.0621(4) 0.0621(4) 0.0569(5) -0.0058(4) 0.0058(4) -0.0105(4)
Ni 0.0470(4) 0.0470(4) 0.0386(5) -0.0036(3) 0.0036(3) -0.0007(4)
N 0.060(3) 0.051(3) 0.038(2) 0.000(2) 0.006(2) 0.009(3)
C5 0.056(4) 0.052(4) 0.052(3) 0.000(3) 0.018(3) 0.006(3)
C4 0.054(3) 0.054(3) 0.042(4) -0.001(3) 0.001(3) 0.008(3)
C3 0.050(4) 0.044(3) 0.058(4) 0.002(3) 0.007(3) 0.000(3)
C1 0.055(3) 0.055(3) 0.086(6) -0.006(4) 0.006(4) -0.004(4)
C7 0.049(4) 0.083(5) 0.052(3) -0.008(4) 0.005(3) 0.009(3)
C6 0.051(3) 0.050(3) 0.042(3) -0.006(3) 0.010(3) 0.000(3)
C11 0.057(4) 0.052(4) 0.050(3) -0.001(3) 0.009(3) -0.006(3)
C9 0.063(4) 0.073(5) 0.080(5) -0.022(4) 0.003(4) -0.013(4)
C10 0.067(4) 0.049(4) 0.076(5) -0.005(3) 0.018(4) -0.005(3)
C8 0.058(4) 0.109(6) 0.058(4) -0.019(4) 0.003(3) -0.001(4)
C12 0.093(6) 0.099(6) 0.062(4) -0.001(5) -0.016(4) 0.033(4)
C14 0.090(5) 0.055(4) 0.058(4) 0.008(3) 0.005(4) -0.005(4)
C2 0.060(4) 0.064(5) 0.068(4) 0.006(3) 0.012(3) 0.010(3)
C15 0.085(6) 0.119(7) 0.090(6) 0.039(5) -0.020(5) -0.019(5)
C13 0.243(19) 0.128(11) 0.126(10) 0.024(8) 0.020(11) 0.071(11)
Cl 0.252(7) 0.228(7) 0.350(9) -0.032(7) 0.025(8) -0.018(6)
C 0.47(5) 0.47(5) 0.24(3) 0.17(4) 0.17(4) 0.39(6)

loop_
_atom_type_symbol
_atom_type_description
_atom_type_scat_dispersion_real
_atom_type_scat_dispersion_imag
_atom_type_scat_source
C C 0.0033 0.0016 'International Tables Vol C Tables 4.2.6.8 and 6.1.1.4'
H H 0.0000 0.0000 'International Tables Vol C Tables 4.2.6.8 and 6.1.1.4'
N N 0.0061 0.0033 'International Tables Vol C Tables 4.2.6.8 and 6.1.1.4'
Ni Ni 0.3393 1.1124 'International Tables Vol C Tables 4.2.6.8 and 6.1.1.4'
Br Br -0.2901 2.4595 'International Tables Vol C Tables 4.2.6.8 and 6.1.1.4'
Cl Cl 0.1484 0.1585 'International Tables Vol C Tables 4.2.6.8 and 6.1.1.4'

loop_
_geom_angle_atom_site_label_1
_geom_angle_atom_site_label_2
_geom_angle_atom_site_label_3
_geom_angle
_geom_angle_site_symmetry_1
_geom_angle_site_symmetry_3
C4 Ni N 80.92(16) . 7
C4 Ni N 80.92(16) . .
N Ni N 161.8(3) 7 .
C4 Ni Br 180.0(3) . .
N Ni Br 99.08(16) 7 .
N Ni Br 99.08(16) . .
C5 N C6 120.3(5) . .
C5 N Ni 114.7(4) . .
C6 N Ni 125.0(4) . .
N C5 C3 116.5(6) . .
N C5 H5 121.7 . .
C3 C5 H5 121.7 . .
C3 C4 C3 122.6(8) . 7
C3 C4 Ni 118.7(4) . .
C3 C4 Ni 118.7(4) 7 .
C4 C3 C2 118.6(6) . .
C4 C3 C5 109.1(6) . .
C2 C3 C5 132.3(6) . .
C2 C1 C2 122.4(8) . 7
C2 C1 H1 118.8 . .
C2 C1 H1 118.8 7 .
C6 C7 C8 116.6(7) . .
C6 C7 C12 121.7(7) . .
C8 C7 C12 121.6(7) . .
C7 C6 C11 122.6(6) . .
C7 C6 N 119.4(6) . .
C11 C6 N 117.9(5) . .
C10 C11 C6 116.2(6) . .
C10 C11 C14 122.2(6) . .
C6 C11 C14 121.5(6) . .
C10 C9 C8 119.6(7) . .
C10 C9 H9 120.2 . .
C8 C9 H9 120.2 . .
C9 C10 C11 123.5(7) . .
C9 C10 H10 118.2 . .
C11 C10 H10 118.2 . .
C9 C8 C7 121.3(7) . .
C9 C8 H8 119.3 . .
C7 C8 H8 119.3 . .
C13 C12 C7 113.7(9) . .
C13 C12 H12A 108.8 . .
C7 C12 H12A 108.8 . .
C13 C12 H12B 108.8 . .
C7 C12 H12B 108.8 . .
H12A C12 H12B 107.7 . .
C11 C14 C15 112.7(6) . .
C11 C14 H14A 109.1 . .
C15 C14 H14A 109.1 . .
C11 C14 H14B 109.1 . .
C15 C14 H14B 109.1 . .
H14A C14 H14B 107.8 . .
C1 C2 C3 119.0(6) . .
C1 C2 H2 120.5 . .
C3 C2 H2 120.5 . .
C14 C15 H15A 109.5 . .
C14 C15 H15B 109.5 . .
H15A C15 H15B 109.5 . .
C14 C15 H15C 109.5 . .
H15A C15 H15C 109.5 . .
H15B C15 H15C 109.5 . .
C12 C13 H13A 109.5 . .
C12 C13 H13B 109.5 . .
H13A C13 H13B 109.5 . .
C12 C13 H13C 109.5 . .
H13A C13 H13C 109.5 . .
H13B C13 H13C 109.5 . .
Cl C Cl 117.2(15) 8_665 .
Cl C H0A 108.0 8_665 .
Cl C H0A 108.0 . .
Cl C H0B 108.0 8_665 .
Cl C H0B 108.0 . .
H0A C H0B 107.2 . .

loop_
_geom_bond_atom_site_label_1
_geom_bond_atom_site_label_2
_geom_bond_distance
_geom_bond_site_symmetry_2
Br Ni 2.3539(13) .
Ni C4 1.837(8) .
Ni N 1.956(5) 7
Ni N 1.956(5) .
N C5 1.284(8) .
N C6 1.442(8) .
C5 C3 1.430(9) .
C5 H5 0.9300 .
C4 C3 1.388(7) .
C4 C3 1.388(7) 7
C3 C2 1.403(10) .
C1 C2 1.384(8) .
C1 C2 1.384(8) 7
C1 H1 0.9300 .
C7 C6 1.392(9) .
C7 C8 1.393(11) .
C7 C12 1.481(11) .
C6 C11 1.414(9) .
C11 C10 1.373(9) .
C11 C14 1.480(10) .
C9 C10 1.336(11) .
C9 C8 1.388(12) .
C9 H9 0.9300 .
C10 H10 0.9300 .
C8 H8 0.9300 .
C12 C13 1.449(16) .
C12 H12A 0.9700 .
C12 H12B 0.9700 .
C14 C15 1.518(12) .
C14 H14A 0.9700 .
C14 H14B 0.9700 .
C2 H2 0.9300 .
C15 H15A 0.9600 .
C15 H15B 0.9600 .
C15 H15C 0.9600 .
C13 H13A 0.9600 .
C13 H13B 0.9600 .
C13 H13C 0.9600 .
Cl C 1.641(14) .
C Cl 1.641(14) 8_665
C H0A 0.9700 .
C H0B 0.9700 .
